data_4117308
loop_
_publ_author_name
'Yuki Idobata'
'Biao Zhou'
'Akiko Kobayashi'
'Hayao Kobayashi'

_publ_contact_author_address
;Department of Chemistry, College of Humanities and Sciences,
Nihon University
Sakurajosui 3-25-40, Setagaya-ku, Tokyo 156-8550, Japan
;
_publ_contact_author_email akoba@chs.nihon-u.ac.jp
_publ_contact_author_name 'Akiko kobayashi, Hayao Kobayashi'
_publ_section_title
;
 Molecular Alloy with Diluted Magnetic Moments-Molecular Kondo System
;
_journal_name_full 'Journal of the American Chemical Society'
_journal_page_first 871
_journal_page_last 874
_journal_paper_doi 10.1021/ja210019y
_journal_volume 134
_journal_year 2012
_chemical_formula_moiety 'C18 H12 Ni S12'
_chemical_formula_sum 'C18 H12 Ni S12'
_chemical_formula_weight 671.71
_space_group_IT_number 2
_symmetry_cell_setting triclinic
_symmetry_Int_Tables_number 2
_symmetry_space_group_name_Hall '-P 1'
_symmetry_space_group_name_H-M 'P -1'
_audit_creation_date 2011-11-07
_audit_creation_method 'by CrystalStructure 3.8'
_cell_angle_alpha 90.538(19)
_cell_angle_beta 96.938(19)
_cell_angle_gamma 103.547(19)
_cell_formula_units_Z 1
_cell_length_a 6.4186(16)
_cell_length_b 7.4571(17)
_cell_length_c 12.041(3)
_cell_measurement_temperature 293.1
_cell_measurement_theta_max 27.5
_cell_measurement_theta_min 3.0
_cell_volume 555.8(2)
_computing_cell_refinement CrystalClear
_computing_data_collection CrystalClear
_computing_data_reduction CrystalStructure
_computing_publication_material 'CrystalStructure 3.8'
_computing_structure_refinement CRYSTALS
_computing_structure_solution SIR92
_diffrn_ambient_pressure 100
_diffrn_ambient_temperature 293
_diffrn_detector_area_resol_mean 7.31
_diffrn_measured_fraction_theta_full 0.704
_diffrn_measured_fraction_theta_max 0.704
_diffrn_measurement_device_type 'Rigaku Saturn'
_diffrn_measurement_method \w
_diffrn_radiation_type 'Mo K\a'
_diffrn_radiation_wavelength 0.71070
_diffrn_reflns_av_R_equivalents 0.115
_diffrn_reflns_limit_h_max 7
_diffrn_reflns_limit_h_min -8
_diffrn_reflns_limit_k_max 10
_diffrn_reflns_limit_k_min -9
_diffrn_reflns_limit_l_max 13
_diffrn_reflns_limit_l_min -16
_diffrn_reflns_number 3533
_diffrn_reflns_theta_full 30.03
_diffrn_reflns_theta_max 27.5
_diffrn_reflns_theta_min 3
_exptl_absorpt_coefficient_mu 2.009
_exptl_absorpt_correction_T_max 0.961
_exptl_absorpt_correction_T_min 0.276
_exptl_absorpt_correction_type multi-scan
_exptl_absorpt_process_details 'Jacobson, R. (1998) Private communication'
_exptl_crystal_colour black
_exptl_crystal_density_diffrn 2.007
_exptl_crystal_description platelet
_exptl_crystal_F_000 340.00
_exptl_crystal_size_max 0.14
_exptl_crystal_size_mid 0.05
_exptl_crystal_size_min 0.02
_refine_diff_density_max 2.52
_refine_diff_density_min -1.82
_refine_ls_extinction_method none
_refine_ls_goodness_of_fit_ref 0.947
_refine_ls_hydrogen_treatment refall
_refine_ls_number_parameters 104
_refine_ls_number_reflns 1460
_refine_ls_R_factor_gt 0.0991
_refine_ls_shift/su_max 0.0000
_refine_ls_structure_factor_coef Fsqd
_refine_ls_weighting_details
;
    Chebychev polynomial with 3 parameters (Carruthers & Watkin, 1979)
    30850.2000    45791.9000    0.0000
;
_refine_ls_weighting_scheme calc
_refine_ls_wR_factor_ref 0.1678
_reflns_number_gt 1450
_reflns_number_total 2278
_reflns_threshold_expression F^2^>2.0\s(F^2^)
_cod_data_source_file ja210019y_si_001.cif
_cod_data_source_block '__111007-NiCutmdt-2'
_cod_original_cell_volume 555.7(2)
_cod_database_code 4117308

loop_
_symmetry_equiv_pos_site_id
_symmetry_equiv_pos_as_xyz
1 +X,+Y,+Z
2 -X,-Y,-Z

loop_
_atom_site_label
_atom_site_type_symbol
_atom_site_fract_x
_atom_site_fract_y
_atom_site_fract_z
_atom_site_U_iso_or_equiv
_atom_site_adp_type
_atom_site_occupancy
_atom_site_symmetry_multiplicity
_atom_site_calc_flag
_atom_site_refinement_flags
Ni(1) Ni 0.0000 0.0000 0.0000 0.0149(4) Uani 1.03 2 d SP
S(1) S -0.1289(4) 0.0560(3) 0.1531(2) 0.0229(7) Uani 1.00 1 d .
S(2) S 0.3299(4) 0.0517(3) 0.0849(2) 0.0206(6) Uani 1.00 1 d .
S(3) S 0.0902(4) 0.1723(4) 0.3866(2) 0.0243(7) Uani 1.00 1 d .
S(4) S 0.5172(4) 0.1665(3) 0.3247(2) 0.0225(7) Uani 1.00 1 d .
S(5) S 0.3017(4) 0.3103(4) 0.6385(2) 0.0254(7) Uani 1.00 1 d .
S(6) S 0.7365(4) 0.3074(4) 0.5782(2) 0.0237(7) Uani 1.00 1 d .
C(1) C 0.0946(16) 0.1156(13) 0.2482(8) 0.018(2) Uiso 1.00 1 d .
C(2) C 0.3037(15) 0.1058(11) 0.2192(8) 0.0126(17) Uiso 1.00 1 d .
C(3) C 0.3651(16) 0.2090(12) 0.4278(8) 0.0161(18) Uiso 1.00 1 d .
C(4) C 0.4567(16) 0.2729(13) 0.5356(9) 0.021(2) Uiso 1.00 1 d .
C(5) C 0.5226(15) 0.3738(12) 0.7420(8) 0.0150(18) Uiso 1.00 1 d .
C(6) C 0.7181(17) 0.3655(14) 0.7164(9) 0.024(2) Uiso 1.00 1 d .
C(7) C 0.5250(16) 0.4218(13) 0.8631(8) 0.022(2) Uiso 1.00 1 d .
C(8) C 0.7649(16) 0.4575(13) 0.9112(9) 0.021(2) Uiso 1.00 1 d .
C(9) C 0.8862(18) 0.4181(14) 0.8121(9) 0.025(2) Uiso 1.00 1 d .
H(1) H 0.4716 0.5291 0.8714 0.027 Uiso 1.00 1 c R
H(2) H 0.4406 0.3224 0.8988 0.027 Uiso 1.00 1 c R
H(3) H 0.8174 0.5821 0.9380 0.025 Uiso 1.00 1 c R
H(4) H 0.7838 0.3775 0.9706 0.025 Uiso 1.00 1 c R
H(5) H 0.9900 0.5253 0.7965 0.029 Uiso 1.00 1 c R
H(6) H 0.9558 0.3206 0.8288 0.029 Uiso 1.00 1 c R

loop_
_atom_site_aniso_label
_atom_site_aniso_U_11
_atom_site_aniso_U_22
_atom_site_aniso_U_33
_atom_site_aniso_U_12
_atom_site_aniso_U_13
_atom_site_aniso_U_23
Ni(1) 0.0108(9) 0.0269(9) 0.0078(10) 0.0062(6) 0.0018(7) -0.0047(6)
S(1) 0.0114(12) 0.0388(15) 0.0183(15) 0.0063(10) 0.0001(11) -0.0034(11)
S(2) 0.0128(12) 0.0364(14) 0.0128(14) 0.0079(10) -0.0012(10) -0.0077(11)
S(3) 0.0128(12) 0.0458(16) 0.0142(14) 0.0080(11) 0.0000(11) -0.0066(11)
S(4) 0.0128(12) 0.0390(15) 0.0167(15) 0.0101(11) -0.0009(10) -0.0077(11)
S(5) 0.0121(12) 0.0434(15) 0.0191(14) 0.0041(11) 0.0006(11) -0.0037(11)
S(6) 0.0110(12) 0.0434(15) 0.0177(14) 0.0108(11) -0.0022(10) -0.0086(11)

loop_
_atom_type_symbol
_atom_type_description
_atom_type_scat_dispersion_real
_atom_type_scat_dispersion_imag
_atom_type_scat_source
C C 0.003 0.002
;
International Tables for Crystallography
(1992, Vol. C, Tables 4.2.6.8 and 6.1.1.4)
;
H H 0.000 0.000
;
International Tables for Crystallography
(1992, Vol. C, Table 6.1.1.4)
;
Ni Ni 0.339 1.112
;
International Tables for Crystallography
(1992, Vol. C, Tables 4.2.6.8 and 6.1.1.4)
;
S S 0.125 0.123
;
International Tables for Crystallography
(1992, Vol. C, Tables 4.2.6.8 and 6.1.1.4)
;

loop_
_geom_angle_atom_site_label_1
_geom_angle_atom_site_label_2
_geom_angle_atom_site_label_3
_geom_angle
_geom_angle_publ_flag
_geom_angle_site_symmetry_1
_geom_angle_site_symmetry_3
S(1) Ni(1) S(1) 180(440) yes . 2_555
S(1) Ni(1) S(2) 92.64(10) yes . .
S(1) Ni(1) S(2) 87.36(10) yes . 2_555
S(1) Ni(1) S(2) 87.36(10) yes 2_555 .
S(1) Ni(1) S(2) 92.64(10) yes 2_555 2_555
S(2) Ni(1) S(2) 180(440) yes . 2_555
Ni(1) S(1) C(1) 103.1(4) yes . .
Ni(1) S(2) C(2) 103.5(3) yes . .
C(1) S(3) C(3) 96.9(5) yes . .
C(2) S(4) C(3) 96.1(4) yes . .
C(4) S(5) C(5) 94.0(4) yes . .
C(4) S(6) C(6) 94.1(5) yes . .
S(1) C(1) S(3) 123.8(6) yes . .
S(1) C(1) C(2) 120.9(7) yes . .
S(3) C(1) C(2) 115.1(7) yes . .
S(2) C(2) S(4) 124.0(6) yes . .
S(2) C(2) C(1) 119.7(6) yes . .
S(4) C(2) C(1) 116.1(7) yes . .
S(3) C(3) S(4) 115.6(5) yes . .
S(3) C(3) C(4) 121.6(8) yes . .
S(4) C(3) C(4) 122.8(8) yes . .
S(5) C(4) S(6) 116.0(6) yes . .
S(5) C(4) C(3) 122.2(8) yes . .
S(6) C(4) C(3) 121.6(8) yes . .
S(5) C(5) C(6) 118.4(8) yes . .
S(5) C(5) C(7) 128.6(7) yes . .
C(6) C(5) C(7) 112.8(8) yes . .
S(6) C(6) C(5) 117.3(8) yes . .
S(6) C(6) C(9) 130.4(9) yes . .
C(5) C(6) C(9) 112.2(10) yes . .
C(5) C(7) C(8) 104.0(8) yes . .
C(7) C(8) C(9) 105.9(8) yes . .
C(6) C(9) C(8) 105.0(9) yes . .
C(5) C(7) H(1) 110.7 no . .
C(5) C(7) H(2) 110.8 no . .
C(8) C(7) H(1) 111.0 no . .
C(8) C(7) H(2) 110.8 no . .
H(1) C(7) H(2) 109.5 no . .
C(7) C(8) H(3) 110.3 no . .
C(7) C(8) H(4) 110.4 no . .
C(9) C(8) H(3) 110.2 no . .
C(9) C(8) H(4) 110.5 no . .
H(3) C(8) H(4) 109.5 no . .
C(6) C(9) H(5) 110.1 no . .
C(6) C(9) H(6) 110.7 no . .
C(8) C(9) H(5) 110.9 no . .
C(8) C(9) H(6) 110.6 no . .
H(5) C(9) H(6) 109.5 no . .

loop_
_geom_bond_atom_site_label_1
_geom_bond_atom_site_label_2
_geom_bond_distance
_geom_bond_publ_flag
_geom_bond_site_symmetry_2
Ni(1) S(1) 2.185(3) yes .
Ni(1) S(1) 2.185(3) yes 2_555
Ni(1) S(2) 2.183(2) yes .
Ni(1) S(2) 2.183(2) yes 2_555
S(1) C(1) 1.692(10) yes .
S(2) C(2) 1.700(10) yes .
S(3) C(1) 1.721(11) yes .
S(3) C(3) 1.731(10) yes .
S(4) C(2) 1.725(9) yes .
S(4) C(3) 1.739(11) yes .
S(5) C(4) 1.740(12) yes .
S(5) C(5) 1.742(9) yes .
S(6) C(4) 1.764(10) yes .
S(6) C(6) 1.740(12) yes .
C(1) C(2) 1.444(15) yes .
C(3) C(4) 1.389(14) yes .
C(5) C(6) 1.343(15) yes .
C(5) C(7) 1.495(14) yes .
C(6) C(9) 1.462(14) yes .
C(7) C(8) 1.538(14) yes .
C(8) C(9) 1.563(16) yes .
C(7) H(1) 0.950 no .
C(7) H(2) 0.950 no .
C(8) H(3) 0.950 no .
C(8) H(4) 0.950 no .
C(9) H(5) 0.950 no .
C(9) H(6) 0.950 no .

loop_
_geom_contact_atom_site_label_1
_geom_contact_atom_site_label_2
_geom_contact_distance
_geom_contact_site_symmetry_2
S(1) S(2) 3.464(3) 1_455
S(1) S(4) 3.476(4) 1_455
S(2) S(1) 3.464(3) 1_655
S(2) S(2) 3.373(4) 2_655
S(4) S(1) 3.476(4) 1_655
S(4) C(5) 3.588(9) 2_666
C(1) C(9) 3.536(14) 2_666
C(2) C(6) 3.581(13) 2_656
C(4) C(4) 3.435(13) 2_666
C(5) S(4) 3.588(9) 2_666
C(6) C(2) 3.581(13) 2_656
C(7) C(7) 3.563(15) 2_667
C(8) C(8) 3.407(14) 2_767
C(9) C(1) 3.536(14) 2_666
Ni(1) H(3) 3.111 1_444
Ni(1) H(3) 3.111 2_666
Ni(1) H(4) 3.421 1_454
Ni(1) H(4) 3.421 2_656
Ni(1) H(6) 3.211 1_454
Ni(1) H(6) 3.211 2_656
S(1) H(2) 3.062 2_556
S(1) H(3) 3.247 2_666
S(1) H(4) 3.365 1_454
S(1) H(5) 3.073 2_666
S(1) H(6) 3.253 2_656
S(2) H(1) 3.101 2_666
S(2) H(2) 3.065 1_554
S(2) H(2) 3.443 2_656
S(2) H(3) 3.096 2_666
S(2) H(4) 3.158 2_656
S(2) H(6) 3.206 2_656
S(3) H(5) 3.251 2_666
S(4) H(1) 3.286 2_666
S(5) H(5) 3.544 1_455
S(5) H(6) 3.390 1_455
C(1) H(3) 3.198 2_666
C(1) H(5) 2.897 2_666
C(1) H(6) 3.305 2_656
C(2) H(1) 3.046 2_666
C(2) H(3) 3.190 2_666
C(2) H(6) 3.236 2_656
C(7) H(1) 3.211 2_667
C(7) H(2) 3.384 2_667
C(7) H(3) 3.437 2_667
C(7) H(4) 3.532 2_667
C(7) H(6) 3.525 1_455
C(8) H(1) 3.192 2_667
C(8) H(2) 3.367 2_667
C(8) H(3) 3.127 2_767
C(8) H(4) 3.039 2_767
C(8) H(6) 3.593 2_767
C(9) H(3) 3.361 2_767
C(9) H(4) 3.276 2_767
H(1) S(2) 3.101 2_666
H(1) S(4) 3.286 2_666
H(1) C(2) 3.046 2_666
H(1) C(7) 3.211 2_667
H(1) C(8) 3.192 2_667
H(1) H(1) 3.121 2_667
H(1) H(2) 2.911 2_667
H(1) H(3) 3.121 2_667
H(1) H(4) 2.839 2_667
H(1) H(5) 3.108 1_455
H(1) H(6) 3.287 1_455
H(2) S(1) 3.062 2_556
H(2) S(2) 3.065 1_556
H(2) S(2) 3.443 2_656
H(2) C(7) 3.384 2_667
H(2) C(8) 3.367 2_667
H(2) H(1) 2.911 2_667
H(2) H(2) 3.467 2_667
H(2) H(3) 2.902 2_667
H(2) H(4) 3.398 2_667
H(2) H(6) 3.121 1_455
H(3) Ni(1) 3.111 1_666
H(3) S(1) 3.247 2_666
H(3) S(2) 3.096 2_666
H(3) C(1) 3.198 2_666
H(3) C(2) 3.190 2_666
H(3) C(7) 3.437 2_667
H(3) C(8) 3.127 2_767
H(3) C(9) 3.361 2_767
H(3) H(1) 3.121 2_667
H(3) H(2) 2.902 2_667
H(3) H(3) 3.124 2_767
H(3) H(4) 2.609 2_767
H(3) H(5) 3.457 2_767
H(3) H(6) 3.001 2_767
H(4) Ni(1) 3.421 1_656
H(4) S(1) 3.365 1_656
H(4) S(2) 3.158 2_656
H(4) C(7) 3.532 2_667
H(4) C(8) 3.039 2_767
H(4) C(9) 3.276 2_767
H(4) H(1) 2.839 2_667
H(4) H(2) 3.398 2_667
H(4) H(3) 2.609 2_767
H(4) H(4) 2.944 2_767
H(4) H(5) 2.998 2_767
H(4) H(6) 3.295 2_767
H(5) S(1) 3.073 2_666
H(5) S(3) 3.251 2_666
H(5) S(5) 3.544 1_655
H(5) C(1) 2.897 2_666
H(5) H(1) 3.108 1_655
H(5) H(3) 3.457 2_767
H(5) H(4) 2.998 2_767
H(6) Ni(1) 3.211 1_656
H(6) S(1) 3.253 2_656
H(6) S(2) 3.206 2_656
H(6) S(5) 3.390 1_655
H(6) C(1) 3.305 2_656
H(6) C(2) 3.236 2_656
H(6) C(7) 3.525 1_655
H(6) C(8) 3.593 2_767
H(6) H(1) 3.287 1_655
H(6) H(2) 3.121 1_655
H(6) H(3) 3.001 2_767
H(6) H(4) 3.295 2_767

loop_
_geom_torsion_atom_site_label_1
_geom_torsion_atom_site_label_2
_geom_torsion_atom_site_label_3
_geom_torsion_atom_site_label_4
_geom_torsion
_geom_torsion_site_symmetry_1
_geom_torsion_site_symmetry_3
_geom_torsion_site_symmetry_4
S(1) Ni(1) S(2) C(2) -0.1(3) . . .
S(2) Ni(1) S(1) C(1) 2.3(3) . . .
S(1) Ni(1) S(2) C(2) -179.87(16) . 2_555 2_555
S(2) Ni(1) S(1) C(1) -177.7(3) 2_555 . .
S(1) Ni(1) S(2) C(2) 179.9(3) 2_555 . .
S(2) Ni(1) S(1) C(1) 177.7(3) . 2_555 2_555
S(1) Ni(1) S(2) C(2) 0.13(16) 2_555 2_555 2_555
S(2) Ni(1) S(1) C(1) -2.3(3) 2_555 2_555 2_555
Ni(1) S(1) C(1) S(3) -179.1(5) . . .
Ni(1) S(1) C(1) C(2) -4.7(8) . . .
Ni(1) S(2) C(2) S(4) -178.2(4) . . .
Ni(1) S(2) C(2) C(1) -2.7(7) . . .
C(1) S(3) C(3) S(4) -2.8(6) . . .
C(1) S(3) C(3) C(4) 175.5(8) . . .
C(3) S(3) C(1) S(1) 178.7(6) . . .
C(3) S(3) C(1) C(2) 4.0(7) . . .
C(2) S(4) C(3) S(3) 1.0(6) . . .
C(2) S(4) C(3) C(4) -177.3(8) . . .
C(3) S(4) C(2) S(2) 177.3(6) . . .
C(3) S(4) C(2) C(1) 1.8(7) . . .
C(4) S(5) C(5) C(6) -3.4(8) . . .
C(4) S(5) C(5) C(7) -177.0(8) . . .
C(5) S(5) C(4) S(6) 1.2(6) . . .
C(5) S(5) C(4) C(3) 177.4(8) . . .
C(4) S(6) C(6) C(5) -3.0(9) . . .
C(4) S(6) C(6) C(9) -179.3(8) . . .
C(6) S(6) C(4) S(5) 0.6(6) . . .
C(6) S(6) C(4) C(3) -175.7(8) . . .
S(1) C(1) C(2) S(2) 5.4(11) . . .
S(1) C(1) C(2) S(4) -178.9(5) . . .
S(3) C(1) C(2) S(2) -179.8(2) . . .
S(3) C(1) C(2) S(4) -4.0(9) . . .
S(3) C(3) C(4) S(5) 3.1(12) . . .
S(3) C(3) C(4) S(6) 179.2(5) . . .
S(4) C(3) C(4) S(5) -178.7(5) . . .
S(4) C(3) C(4) S(6) -2.7(12) . . .
S(5) C(5) C(6) S(6) 4.5(11) . . .
S(5) C(5) C(6) C(9) -178.5(7) . . .
S(5) C(5) C(7) C(8) 177.8(7) . . .
C(6) C(5) C(7) C(8) 3.9(11) . . .
C(7) C(5) C(6) S(6) 179.1(6) . . .
C(7) C(5) C(6) C(9) -3.9(12) . . .
S(6) C(6) C(9) C(8) 178.6(8) . . .
C(5) C(6) C(9) C(8) 2.1(11) . . .
C(5) C(7) C(8) C(9) -2.4(9) . . .
C(7) C(8) C(9) C(6) 0.4(8) . . .
